data_4001860
loop_
_publ_author_name
'Chen, Hong'
'Deng, Youqian'
'Yu, Zhengbao'
'Zhao, Huishuang'
'Yao, Qingxia'
'Zou, Xiaodong'
'B\"ackvall, Jan-E.'
'Sun, Junliang'

_publ_section_title
;
 3D Open-Framework Vanadoborate as a Highly Effective Heterogeneous
 Pre-catalyst for the Oxidation of Alkylbenzenes
;
_journal_issue 24
_journal_name_full 'Chemistry of Materials'
_journal_page_first 5031
_journal_paper_doi 10.1021/cm401400m
_journal_volume 25
_journal_year 2013
_chemical_formula_sum 'B36 Ni6 O132 V24'
_chemical_formula_weight 4075.98
_chemical_name_systematic
; 
 ? 
;
_space_group_IT_number 201
_symmetry_cell_setting cubic
_symmetry_space_group_name_Hall '-P 2ab 2bc 3'
_symmetry_space_group_name_H-M 'P n -3 :2'
_atom_sites_solution_primary direct
_atom_sites_solution_secondary difmap
_audit_creation_method SHELXL-97
_cell_angle_alpha 90.00
_cell_angle_beta 90.00
_cell_angle_gamma 90.00
_cell_formula_units_Z 2
_cell_length_a 18.9393(2)
_cell_length_b 18.9393(2)
_cell_length_c 18.9393(2)
_cell_measurement_temperature 298(2)
_cell_volume 6793.47(12)
_computing_structure_refinement 'SHELXL-97 (Sheldrick, 1997)'
_computing_structure_solution 'SHELXS-97 (Sheldrick, 1990)'
_diffrn_ambient_temperature 298(2)
_diffrn_measured_fraction_theta_full 0.998
_diffrn_measured_fraction_theta_max 0.998
_diffrn_radiation_monochromator graphite
_diffrn_radiation_source 'fine-focus sealed tube'
_diffrn_radiation_type MoK\a
_diffrn_radiation_wavelength 0.71073
_diffrn_reflns_av_R_equivalents 0.0659
_diffrn_reflns_av_sigmaI/netI 0.0960
_diffrn_reflns_limit_h_max 12
_diffrn_reflns_limit_h_min -22
_diffrn_reflns_limit_k_max 10
_diffrn_reflns_limit_k_min -21
_diffrn_reflns_limit_l_max 12
_diffrn_reflns_limit_l_min -13
_diffrn_reflns_number 5707
_diffrn_reflns_theta_full 24.99
_diffrn_reflns_theta_max 24.99
_diffrn_reflns_theta_min 3.23
_exptl_absorpt_coefficient_mu 2.495
_exptl_absorpt_correction_T_max 0.7992
_exptl_absorpt_correction_T_min 0.7644
_exptl_absorpt_correction_type gaussian
_exptl_absorpt_process_details
;
CrysAlisPro, Agilent Technologies,
Version 1.171.35.21 (release 20-01-2012 CrysAlis171 .NET)
(compiled Jan 23 2012,18:06:46)
Numerical absorption correction based on gaussian integration over
            a multifaceted crystal model
;
_exptl_crystal_colour red
_exptl_crystal_density_diffrn 1.993
_exptl_crystal_density_method 'not measured'
_exptl_crystal_description block
_exptl_crystal_F_000 3912
_exptl_crystal_size_max 0.11
_exptl_crystal_size_mid 0.09
_exptl_crystal_size_min 0.09
_refine_diff_density_max 1.377
_refine_diff_density_min -1.912
_refine_diff_density_rms 0.156
_refine_ls_extinction_method none
_refine_ls_goodness_of_fit_ref 1.036
_refine_ls_matrix_type full
_refine_ls_number_parameters 147
_refine_ls_number_reflns 2005
_refine_ls_number_restraints 0
_refine_ls_restrained_S_all 1.036
_refine_ls_R_factor_all 0.1027
_refine_ls_R_factor_gt 0.0675
_refine_ls_shift/su_max 0.000
_refine_ls_shift/su_mean 0.000
_refine_ls_structure_factor_coef Fsqd
_refine_ls_weighting_details 'calc w=1/[\s^2^(Fo^2^)+(0.1000P)^2^+0.0000P] where P=(Fo^2^+2Fc^2^)/3'
_refine_ls_weighting_scheme calc
_refine_ls_wR_factor_gt 0.1732
_refine_ls_wR_factor_ref 0.1918
_reflns_number_gt 1322
_reflns_number_total 2005
_reflns_threshold_expression >2sigma(I)
_cod_data_source_file cm401400m_si_005.cif
_cod_data_source_block asq2
_cod_original_sg_symbol_H-M Pn-3
_cod_database_code 4001860

loop_
_symmetry_equiv_pos_as_xyz
'x, y, z'
'-x+1/2, -y+1/2, z'
'-x+1/2, y, -z+1/2'
'x, -y+1/2, -z+1/2'
'z, x, y'
'z, -x+1/2, -y+1/2'
'-z+1/2, -x+1/2, y'
'-z+1/2, x, -y+1/2'
'y, z, x'
'-y+1/2, z, -x+1/2'
'y, -z+1/2, -x+1/2'
'-y+1/2, -z+1/2, x'
'-x, -y, -z'
'x-1/2, y-1/2, -z'
'x-1/2, -y, z-1/2'
'-x, y-1/2, z-1/2'
'-z, -x, -y'
'-z, x-1/2, y-1/2'
'z-1/2, x-1/2, -y'
'z-1/2, -x, y-1/2'
'-y, -z, -x'
'y-1/2, -z, x-1/2'
'-y, z-1/2, x-1/2'
'y-1/2, z-1/2, -x'

loop_
_atom_site_label
_atom_site_type_symbol
_atom_site_fract_x
_atom_site_fract_y
_atom_site_fract_z
_atom_site_U_iso_or_equiv
_atom_site_adp_type
_atom_site_occupancy
_atom_site_symmetry_multiplicity
_atom_site_calc_flag
_atom_site_refinement_flags
V1 V 0.91980(7) 0.39225(7) 0.14629(7) 0.0214(4) Uani 1 1 d .
V2 V 1.03033(7) 0.32114(7) 0.05554(7) 0.0214(4) Uani 1 1 d .
Ni1 Ni 0.7500 0.53204(10) 0.2500 0.0343(5) Uani 1 2 d S
O1 O 1.0220(3) 0.3834(3) 0.1362(3) 0.0232(13) Uani 1 1 d .
O2 O 0.9273(3) 0.3353(3) 0.0618(3) 0.0241(13) Uani 1 1 d .
O3 O 0.9535(3) 0.4817(3) 0.1836(3) 0.0217(12) Uani 1 1 d .
O4 O 0.8327(3) 0.4399(3) 0.1070(3) 0.0201(12) Uani 1 1 d .
O5 O 0.9695(3) 0.6199(3) 0.3795(3) 0.0394(17) Uani 1 1 d .
O6 O 0.8898(4) 0.3430(3) 0.2093(3) 0.0434(17) Uani 1 1 d .
O7 O 0.9247(3) 0.5563(3) 0.2825(3) 0.0246(13) Uani 1 1 d .
O8 O 0.8401(3) 0.5316(3) 0.1961(3) 0.0210(12) Uani 1 1 d .
O9 O 0.7649(3) 0.5170(3) 0.3608(3) 0.0278(14) Uani 1 1 d .
O10 O 1.0495(3) 0.2422(3) 0.0837(3) 0.0361(16) Uani 1 1 d .
O11 O 0.7500 0.4154(5) 0.2500 0.066(2) Uani 1 2 d S
O12 O 0.7500 0.6405(5) 0.2500 0.066(2) Uani 1 2 d S
B1 B 0.9145(5) 0.5428(5) 0.2070(5) 0.019(2) Uani 1 1 d .
B2 B 0.8725(5) 0.3127(5) 0.0131(5) 0.023(2) Uani 1 1 d .
B3 B 0.9702(5) 0.6054(5) 0.3096(5) 0.029(2) Uani 1 1 d .

loop_
_atom_site_aniso_label
_atom_site_aniso_U_11
_atom_site_aniso_U_22
_atom_site_aniso_U_33
_atom_site_aniso_U_23
_atom_site_aniso_U_13
_atom_site_aniso_U_12
V1 0.0238(8) 0.0214(8) 0.0189(8) -0.0023(6) 0.0052(6) -0.0085(7)
V2 0.0250(8) 0.0181(7) 0.0212(8) -0.0022(6) 0.0054(6) -0.0028(6)
Ni1 0.0280(9) 0.0475(11) 0.0274(9) 0.000 0.0086(8) 0.000
O1 0.026(3) 0.025(3) 0.019(3) -0.001(3) -0.003(2) 0.000(3)
O2 0.021(3) 0.027(3) 0.024(3) -0.006(3) 0.009(3) -0.002(3)
O3 0.019(3) 0.020(3) 0.026(3) -0.002(3) 0.002(3) -0.004(2)
O4 0.018(3) 0.025(3) 0.017(3) -0.011(2) 0.000(2) -0.001(2)
O5 0.049(4) 0.050(4) 0.019(3) -0.003(3) 0.003(3) -0.029(3)
O6 0.058(4) 0.045(4) 0.028(3) 0.000(3) 0.010(3) -0.019(4)
O7 0.029(3) 0.028(3) 0.017(3) -0.006(3) 0.006(3) -0.016(3)
O8 0.018(3) 0.024(3) 0.020(3) -0.010(2) 0.006(2) -0.007(2)
O9 0.024(3) 0.032(3) 0.028(3) 0.016(3) 0.005(3) 0.007(3)
O10 0.045(4) 0.027(3) 0.036(3) 0.007(3) 0.004(3) 0.008(3)
O11 0.075(6) 0.038(4) 0.085(6) 0.000 0.035(5) 0.000
O12 0.075(6) 0.038(4) 0.085(6) 0.000 0.035(5) 0.000
B1 0.020(5) 0.023(5) 0.014(4) 0.000(4) 0.001(4) -0.016(4)
B2 0.023(5) 0.027(5) 0.019(5) -0.004(4) 0.011(4) -0.008(4)
B3 0.034(6) 0.023(5) 0.030(5) 0.002(5) 0.008(5) -0.004(5)

loop_
_atom_type_symbol
_atom_type_description
_atom_type_scat_dispersion_real
_atom_type_scat_dispersion_imag
_atom_type_scat_source
B B 0.0013 0.0007 'International Tables Vol C Tables 4.2.6.8 and 6.1.1.4'
O O 0.0106 0.0060 'International Tables Vol C Tables 4.2.6.8 and 6.1.1.4'
V V 0.3005 0.5294 'International Tables Vol C Tables 4.2.6.8 and 6.1.1.4'
Ni Ni 0.3393 1.1124 'International Tables Vol C Tables 4.2.6.8 and 6.1.1.4'

loop_
_exptl_crystal_face_index_h
_exptl_crystal_face_index_k
_exptl_crystal_face_index_l
_exptl_crystal_face_perp_dist
_exptl_oxdiff_crystal_face_indexfrac_h
_exptl_oxdiff_crystal_face_indexfrac_k
_exptl_oxdiff_crystal_face_indexfrac_l
_exptl_oxdiff_crystal_face_x
_exptl_oxdiff_crystal_face_y
_exptl_oxdiff_crystal_face_z
-15 -15 -16 0.0501 -15.0000 -15.0000 -16.0000 -0.7342 0.0198 0.6722
15 15 16 0.0272 15.0000 15.0000 16.0000 0.7342 -0.0198 -0.6722
18 -12 -16 0.0365 18.0000 -12.0000 -16.0000 0.4893 -0.0222 0.8809
-17 13 17 0.0441 -17.0000 13.0000 17.0000 -0.4407 0.0192 -0.9239
-15 16 -16 0.0432 -15.0000 16.0000 -16.0000 -0.5333 -0.8632 -0.0548
15 -16 16 0.0339 15.0000 -16.0000 16.0000 0.5333 0.8632 0.0548
17 13 -15 0.0366 17.0000 13.0000 -15.0000 0.6204 -0.7114 0.2582
-17 -17 12 0.0463 -17.0000 -17.0000 12.0000 -0.6631 0.7526 -0.0806

loop_
_geom_angle_atom_site_label_1
_geom_angle_atom_site_label_2
_geom_angle_atom_site_label_3
_geom_angle
_geom_angle_site_symmetry_1
_geom_angle_site_symmetry_3
O6 V1 O2 108.3(3) . .
O6 V1 O1 111.7(3) . .
O2 V1 O1 78.3(2) . .
O6 V1 O3 110.5(3) . .
O2 V1 O3 139.7(2) . .
O1 V1 O3 77.6(2) . .
O6 V1 O4 104.1(3) . .
O2 V1 O4 90.3(2) . .
O1 V1 O4 144.2(2) . .
O3 V1 O4 90.7(2) . .
O6 V1 V2 115.3(2) . 6_665
O2 V1 V2 112.10(17) . 6_665
O1 V1 V2 38.63(16) . 6_665
O3 V1 V2 39.09(16) . 6_665
O4 V1 V2 123.49(16) . 6_665
O6 V1 V2 113.9(3) . .
O2 V1 V2 39.72(16) . .
O1 V1 V2 38.72(15) . .
O3 V1 V2 111.57(17) . .
O4 V1 V2 123.64(15) . .
V2 V1 V2 75.13(6) 6_665 .
O10 V2 O1 107.7(3) . 12_654
O10 V2 O3 108.0(3) . 12_654
O1 V2 O3 78.0(2) 12_654 12_654
O10 V2 O1 108.6(3) . .
O1 V2 O1 94.2(3) 12_654 .
O3 V2 O1 143.3(2) 12_654 .
O10 V2 O2 109.0(3) . .
O1 V2 O2 143.1(2) 12_654 .
O3 V2 O2 87.2(2) 12_654 .
O1 V2 O2 77.8(2) . .
O10 V2 V1 111.0(2) . 12_654
O1 V2 V1 39.14(16) 12_654 12_654
O3 V2 V1 38.95(15) 12_654 12_654
O1 V2 V1 125.90(17) . 12_654
O2 V2 V1 120.21(16) . 12_654
O10 V2 V1 112.1(2) . .
O1 V2 V1 125.91(17) 12_654 .
O3 V2 V1 120.24(16) 12_654 .
O1 V2 V1 39.13(16) . .
O2 V2 V1 38.80(15) . .
V1 V2 V1 136.72(7) 12_654 .
O8 Ni1 O8 179.5(3) . 3_655
O8 Ni1 O12 90.26(16) . .
O8 Ni1 O12 90.26(16) 3_655 .
O8 Ni1 O9 67.0(2) . 3_655
O8 Ni1 O9 112.9(2) 3_655 3_655
O12 Ni1 O9 97.67(16) . 3_655
O8 Ni1 O9 112.9(2) . .
O8 Ni1 O9 67.0(2) 3_655 .
O12 Ni1 O9 97.67(16) . .
O9 Ni1 O9 164.7(3) 3_655 .
O8 Ni1 O11 89.74(16) . .
O8 Ni1 O11 89.74(16) 3_655 .
O12 Ni1 O11 180.000(2) . .
O9 Ni1 O11 82.33(16) 3_655 .
O9 Ni1 O11 82.33(16) . .
V2 O1 V1 102.2(2) 6_665 .
V2 O1 V2 145.0(3) 6_665 .
V1 O1 V2 102.1(2) . .
B2 O2 V1 129.6(5) . .
B2 O2 V2 128.8(5) . .
V1 O2 V2 101.5(2) . .
B1 O3 V2 127.9(5) . 6_665
B1 O3 V1 130.1(5) . .
V2 O3 V1 102.0(2) 6_665 .
B1 O4 B2 112.3(6) 18_655 24_666
B1 O4 V1 124.2(4) 18_655 .
B2 O4 V1 121.9(5) 24_666 .
B3 O7 B1 124.6(7) . .
B1 O8 B2 121.2(6) . 24_666
B1 O8 Ni1 140.0(5) . .
B2 O8 Ni1 98.8(5) 24_666 .
B3 O9 B2 120.2(7) 19_656 23_665
B3 O9 Ni1 128.4(5) 19_656 .
B2 O9 Ni1 91.3(5) 23_665 .
O8 B1 O7 107.1(6) . .
O8 B1 O4 111.0(7) . 24_666
O7 B1 O4 107.7(6) . 24_666
O8 B1 O3 109.8(6) . .
O7 B1 O3 112.0(7) . .
O4 B1 O3 109.3(6) 24_666 .
O2 B2 O8 112.5(7) . 18_655
O2 B2 O4 109.3(6) . 18_655
O8 B2 O4 111.6(7) 18_655 18_655
O2 B2 O9 111.5(7) . 20_665
O8 B2 O9 102.0(6) 18_655 20_665
O4 B2 O9 109.7(7) 18_655 20_665
O7 B3 O5 120.0(8) . .
O7 B3 O9 119.2(8) . 22_665
O5 B3 O9 120.8(8) . 22_665

loop_
_geom_bond_atom_site_label_1
_geom_bond_atom_site_label_2
_geom_bond_distance
_geom_bond_site_symmetry_2
V1 O6 1.618(6) .
V1 O2 1.934(5) .
V1 O1 1.953(6) .
V1 O3 1.943(5) .
V1 O4 2.022(5) .
V1 V2 3.0232(19) 6_665
V1 V2 3.0247(19) .
V2 O10 1.627(6) .
V2 O1 1.931(5) 12_654
V2 O3 1.948(5) 12_654
V2 O1 1.935(5) .
V2 O2 1.972(5) .
V2 V1 3.0232(19) 12_654
Ni1 O8 1.989(5) .
Ni1 O8 1.989(5) 3_655
Ni1 O12 2.055(10) .
Ni1 O9 2.136(6) 3_655
Ni1 O9 2.136(6) .
Ni1 O11 2.209(10) .
O1 V2 1.931(5) 6_665
O2 B2 1.454(11) .
O3 B1 1.442(11) .
O3 V2 1.948(5) 6_665
O4 B1 1.509(10) 18_655
O4 B2 1.488(10) 24_666
O5 B3 1.351(11) .
O7 B3 1.369(11) .
O7 B1 1.464(10) .
O8 B1 1.440(10) .
O8 B2 1.444(10) 24_666
O9 B3 1.383(11) 19_656
O9 B2 1.488(11) 23_665
B1 O4 1.509(10) 24_666
B2 O8 1.444(10) 18_655
B2 O4 1.488(10) 18_655
B2 O9 1.488(11) 20_665
B3 O9 1.383(11) 22_665

loop_
_platon_squeeze_void_nr
_platon_squeeze_void_average_x
_platon_squeeze_void_average_y
_platon_squeeze_void_average_z
_platon_squeeze_void_volume
_platon_squeeze_void_count_electrons
_platon_squeeze_void_content
1 -0.003 -0.003 -0.003 1639 471 ' '
2 0.000 0.000 0.500 14 8 ' '
3 0.000 0.500 0.000 14 7 ' '
4 0.500 0.500 0.500 14 8 ' '
5 0.500 1.000 1.000 14 8 ' '
